data_2233393
loop_
_publ_author_name
'Jamjah, Roghayieh'
'Nekoomanesh, Mehdi'
'Zahedi, Roya'
'Zohuri, Gholamhossein'
'Afshar Taromi, Faramarz'
'Notash, Behrouz'

_publ_section_title
;
 (<i>E</i>)-2-<i>tert</i>-Butyl-6-[(naphthalen-1-yl)iminomethyl]phenol
;
_journal_coeditor_code BT5787
_journal_issue 2
_journal_name_full 'Acta Crystallographica Section E'
_journal_page_first o522
_journal_paper_doi 10.1107/S1600536812002395
_journal_volume 68
_journal_year 2012
_chemical_formula_iupac 'C21 H21 N O'
_chemical_formula_moiety 'C21 H21 N O'
_chemical_formula_sum 'C21 H21 N O'
_chemical_formula_weight 303.39
_chemical_name_systematic
;
(<i>E</i>)-2-<i>tert</i>-Butyl-6-[(naphthalen-1-yl)iminomethyl]phenol
;
_space_group_IT_number 61
_symmetry_cell_setting orthorhombic
_symmetry_space_group_name_Hall '-P 2ac 2ab'
_symmetry_space_group_name_H-M 'P b c a'
_atom_sites_solution_hydrogens geom
_atom_sites_solution_primary direct
_atom_sites_solution_secondary difmap
_audit_creation_method SHELXL-97
_cell_angle_alpha 90.00
_cell_angle_beta 90.00
_cell_angle_gamma 90.00
_cell_formula_units_Z 16
_cell_length_a 9.4770(19)
_cell_length_b 20.109(4)
_cell_length_c 34.595(7)
_cell_measurement_reflns_used 8840
_cell_measurement_temperature 120(2)
_cell_measurement_theta_max 29.15
_cell_measurement_theta_min 2.45
_cell_volume 6593(2)
_computing_cell_refinement 'X-AREA (Stoe & Cie, 2005)'
_computing_data_collection 'X-AREA (Stoe & Cie, 2005)'
_computing_data_reduction 'X-AREA (Stoe & Cie, 2005)'
_computing_molecular_graphics 'ORTEP-3 for Windows (Farrugia, 1997)'
_computing_publication_material 'WinGX (Farrugia, 1999)'
_computing_structure_refinement 'SHELXL97 (Sheldrick, 2008)'
_computing_structure_solution 'SHELXS97 (Sheldrick, 2008)'
_diffrn_ambient_temperature 120(2)
_diffrn_detector_area_resol_mean '0.15 mm'
_diffrn_measured_fraction_theta_full 0.994
_diffrn_measured_fraction_theta_max 0.994
_diffrn_measurement_device_type 'Stoe IPDS II'
_diffrn_measurement_method 'rotation method'
_diffrn_radiation_monochromator graphite
_diffrn_radiation_source 'fine-focus sealed tube'
_diffrn_radiation_type MoK\a
_diffrn_radiation_wavelength 0.71073
_diffrn_reflns_av_R_equivalents 0.0712
_diffrn_reflns_av_sigmaI/netI 0.0568
_diffrn_reflns_limit_h_max 12
_diffrn_reflns_limit_h_min -10
_diffrn_reflns_limit_k_max 23
_diffrn_reflns_limit_k_min -27
_diffrn_reflns_limit_l_max 47
_diffrn_reflns_limit_l_min -39
_diffrn_reflns_number 28480
_diffrn_reflns_theta_full 29.15
_diffrn_reflns_theta_max 29.15
_diffrn_reflns_theta_min 2.45
_exptl_absorpt_coefficient_mu 0.074
_exptl_absorpt_correction_type none
_exptl_crystal_colour orange
_exptl_crystal_density_diffrn 1.223
_exptl_crystal_density_method 'not measured'
_exptl_crystal_description block
_exptl_crystal_F_000 2592
_exptl_crystal_size_max 0.5
_exptl_crystal_size_mid 0.4
_exptl_crystal_size_min 0.3
_refine_diff_density_max 0.241
_refine_diff_density_min -0.229
_refine_ls_extinction_coef 0.0039(3)
_refine_ls_extinction_expression Fc^*^=kFc[1+0.001xFc^2^\l^3^/sin(2\q)]^-1/4^
_refine_ls_extinction_method 'SHELXL97 (Sheldrick, 2008)'
_refine_ls_goodness_of_fit_ref 1.049
_refine_ls_hydrogen_treatment constr
_refine_ls_matrix_type full
_refine_ls_number_parameters 424
_refine_ls_number_reflns 8840
_refine_ls_number_restraints 0
_refine_ls_restrained_S_all 1.049
_refine_ls_R_factor_all 0.1118
_refine_ls_R_factor_gt 0.0671
_refine_ls_shift/su_max 0.001
_refine_ls_shift/su_mean 0.000
_refine_ls_structure_factor_coef Fsqd
_refine_ls_weighting_details 'calc w=1/[\s^2^(Fo^2^)+(0.0561P)^2^+2.5641P] where P=(Fo^2^+2Fc^2^)/3'
_refine_ls_weighting_scheme calc
_refine_ls_wR_factor_gt 0.1347
_refine_ls_wR_factor_ref 0.1545
_reflns_number_gt 5781
_reflns_number_total 8840
_reflns_threshold_expression I>2\s(I)
_cod_data_source_file bt5787.cif
_cod_data_source_block I
_cod_database_code 2233393
_cod_database_fobs_code 2233393

loop_
_symmetry_equiv_pos_as_xyz
'x, y, z'
'-x+1/2, -y, z+1/2'
'-x, y+1/2, -z+1/2'
'x+1/2, -y+1/2, -z'
'-x, -y, -z'
'x-1/2, y, -z-1/2'
'x, -y-1/2, z-1/2'
'-x-1/2, y-1/2, z'

loop_
_atom_site_type_symbol
_atom_site_label
_atom_site_fract_x
_atom_site_fract_y
_atom_site_fract_z
_atom_site_U_iso_or_equiv
_atom_site_adp_type
_atom_site_calc_flag
_atom_site_refinement_flags
_atom_site_occupancy
_atom_site_symmetry_multiplicity
O O1 0.37905(15) 0.43850(7) 0.17017(4) 0.0338(3) Uani d . 1 1
H H1A 0.4051 0.4727 0.1810 0.051 Uiso calc R 1 1
N N1 0.39654(18) 0.52936(9) 0.22143(5) 0.0332(4) Uani d . 1 1
C C14 0.2144(2) 0.34967(10) 0.17797(6) 0.0307(4) Uani d . 1 1
C C13 0.2750(2) 0.40972(10) 0.19115(6) 0.0300(4) Uani d . 1 1
C C12 0.2293(2) 0.44053(10) 0.22547(6) 0.0315(4) Uani d . 1 1
C C9 0.5443(2) 0.61773(11) 0.17089(6) 0.0366(5) Uani d . 1 1
H H9 0.4867 0.5852 0.1601 0.044 Uiso calc R 1 1
C C15 0.1068(2) 0.32295(11) 0.20058(6) 0.0334(4) Uani d . 1 1
H H15 0.0642 0.2837 0.1925 0.040 Uiso calc R 1 1
C C1 0.4731(2) 0.58316(11) 0.23768(6) 0.0345(4) Uani d . 1 1
C C2 0.4857(2) 0.59221(11) 0.27685(6) 0.0388(5) Uani d . 1 1
H H2 0.4367 0.5644 0.2936 0.047 Uiso calc R 1 1
C C16 0.0602(2) 0.35241(11) 0.23474(6) 0.0367(5) Uani d . 1 1
H H16 -0.0118 0.3328 0.2490 0.044 Uiso calc R 1 1
C C17 0.1212(2) 0.41069(11) 0.24727(6) 0.0367(5) Uani d . 1 1
H H17 0.0910 0.4303 0.2702 0.044 Uiso calc R 1 1
C C5 0.6381(2) 0.67555(11) 0.22723(7) 0.0364(5) Uani d . 1 1
C C18 0.2653(2) 0.31619(10) 0.14061(6) 0.0324(4) Uani d . 1 1
C C11 0.2939(2) 0.50132(11) 0.23963(6) 0.0349(5) Uani d . 1 1
H H11 0.2604 0.5204 0.2623 0.042 Uiso calc R 1 1
C C10 0.5499(2) 0.62500(10) 0.21151(6) 0.0336(4) Uani d . 1 1
C C4 0.6460(2) 0.68339(12) 0.26778(7) 0.0416(5) Uani d . 1 1
H H4 0.7028 0.7166 0.2781 0.050 Uiso calc R 1 1
C C8 0.6230(2) 0.65808(12) 0.14724(7) 0.0413(5) Uani d . 1 1
H H8 0.6184 0.6524 0.1206 0.050 Uiso calc R 1 1
C C6 0.7170(2) 0.71633(12) 0.20179(7) 0.0410(5) Uani d . 1 1
H H6 0.7745 0.7495 0.2119 0.049 Uiso calc R 1 1
C C7 0.7101(2) 0.70772(12) 0.16279(7) 0.0436(5) Uani d . 1 1
H H7 0.7631 0.7347 0.1465 0.052 Uiso calc R 1 1
C C3 0.5715(3) 0.64292(12) 0.29195(7) 0.0424(5) Uani d . 1 1
H H3 0.5776 0.6489 0.3186 0.051 Uiso calc R 1 1
O O2 1.00404(15) 0.13532(7) 0.03168(5) 0.0366(3) Uani d . 1 1
H H2A 0.9468 0.1166 0.0457 0.055 Uiso calc R 1 1
N N2 0.89339(17) 0.04113(9) 0.07488(5) 0.0322(4) Uani d . 1 1
C C34 1.1074(2) 0.09186(10) 0.02161(6) 0.0297(4) Uani d . 1 1
C C22 0.7909(2) 0.01274(10) 0.10001(6) 0.0303(4) Uani d . 1 1
C C31 0.6520(2) 0.04053(10) 0.09993(6) 0.0306(4) Uani d . 1 1
C C35 1.2155(2) 0.11257(10) -0.00385(6) 0.0308(4) Uani d . 1 1
C C33 1.1031(2) 0.02646(10) 0.03615(6) 0.0296(4) Uani d . 1 1
C C37 1.3157(2) 0.00065(11) 0.00143(6) 0.0324(4) Uani d . 1 1
H H37 1.3866 -0.0292 -0.0052 0.039 Uiso calc R 1 1
C C38 1.2083(2) -0.01867(10) 0.02546(6) 0.0313(4) Uani d . 1 1
H H38 1.2053 -0.0621 0.0347 0.038 Uiso calc R 1 1
C C32 0.9909(2) 0.00304(11) 0.06118(6) 0.0314(4) Uani d . 1 1
H H32 0.9891 -0.0418 0.0677 0.038 Uiso calc R 1 1
C C29 0.4784(2) 0.11944(11) 0.07694(6) 0.0370(5) Uani d . 1 1
H H29 0.4551 0.1558 0.0616 0.044 Uiso calc R 1 1
C C39 1.2191(2) 0.18265(11) -0.02143(6) 0.0342(4) Uani d . 1 1
C C23 0.8228(2) -0.03859(11) 0.12478(6) 0.0349(4) Uani d . 1 1
H H23 0.9142 -0.0553 0.1254 0.042 Uiso calc R 1 1
C C26 0.5478(2) 0.01151(11) 0.12424(6) 0.0329(4) Uani d . 1 1
C C36 1.3179(2) 0.06532(11) -0.01294(6) 0.0323(4) Uani d . 1 1
H H36 1.3911 0.0776 -0.0294 0.039 Uiso calc R 1 1
C C25 0.5844(2) -0.04207(11) 0.14872(6) 0.0375(5) Uani d . 1 1
H H25 0.5161 -0.0611 0.1646 0.045 Uiso calc R 1 1
C C30 0.6139(2) 0.09558(10) 0.07665(6) 0.0333(4) Uani d . 1 1
H H30 0.6814 0.1157 0.0610 0.040 Uiso calc R 1 1
C C24 0.7194(2) -0.06625(11) 0.14925(6) 0.0377(5) Uani d . 1 1
H H24 0.7429 -0.1010 0.1658 0.045 Uiso calc R 1 1
C C28 0.3743(2) 0.08973(11) 0.10011(7) 0.0391(5) Uani d . 1 1
H H28 0.2823 0.1058 0.0996 0.047 Uiso calc R 1 1
C C27 0.4082(2) 0.03728(11) 0.12329(7) 0.0377(5) Uani d . 1 1
H H27 0.3389 0.0181 0.1387 0.045 Uiso calc R 1 1
C C20 0.4227(2) 0.29752(11) 0.14468(6) 0.0372(5) Uani d . 1 1
H H20A 0.4357 0.2710 0.1675 0.056 Uiso calc R 1 1
H H20B 0.4782 0.3373 0.1467 0.056 Uiso calc R 1 1
H H20C 0.4521 0.2727 0.1224 0.056 Uiso calc R 1 1
C C19 0.1829(3) 0.25239(11) 0.13220(7) 0.0413(5) Uani d . 1 1
H H19A 0.1950 0.2217 0.1532 0.062 Uiso calc R 1 1
H H19B 0.2175 0.2327 0.1088 0.062 Uiso calc R 1 1
H H19C 0.0846 0.2627 0.1293 0.062 Uiso calc R 1 1
C C41 1.2218(2) 0.23574(11) 0.01050(7) 0.0419(5) Uani d . 1 1
H H41A 1.2248 0.2791 -0.0010 0.063 Uiso calc R 1 1
H H41B 1.3038 0.2294 0.0264 0.063 Uiso calc R 1 1
H H41C 1.1385 0.2318 0.0261 0.063 Uiso calc R 1 1
C C42 1.0883(2) 0.19260(12) -0.04681(7) 0.0426(5) Uani d . 1 1
H H42A 1.0888 0.2368 -0.0573 0.064 Uiso calc R 1 1
H H42B 1.0048 0.1864 -0.0315 0.064 Uiso calc R 1 1
H H42C 1.0892 0.1608 -0.0675 0.064 Uiso calc R 1 1
C C40 1.3494(3) 0.19301(13) -0.04700(8) 0.0484(6) Uani d . 1 1
H H40A 1.3469 0.1623 -0.0682 0.073 Uiso calc R 1 1
H H40B 1.4332 0.1856 -0.0320 0.073 Uiso calc R 1 1
H H40C 1.3498 0.2377 -0.0568 0.073 Uiso calc R 1 1
C C21 0.2438(3) 0.36255(11) 0.10589(6) 0.0392(5) Uani d . 1 1
H H21A 0.2753 0.3407 0.0828 0.059 Uiso calc R 1 1
H H21B 0.2972 0.4026 0.1097 0.059 Uiso calc R 1 1
H H21C 0.1455 0.3733 0.1035 0.059 Uiso calc R 1 1

loop_
_atom_site_aniso_label
_atom_site_aniso_U_11
_atom_site_aniso_U_22
_atom_site_aniso_U_33
_atom_site_aniso_U_12
_atom_site_aniso_U_13
_atom_site_aniso_U_23
O1 0.0327(7) 0.0332(8) 0.0354(8) -0.0053(6) 0.0035(6) -0.0012(6)
N1 0.0321(9) 0.0290(9) 0.0386(9) 0.0032(7) -0.0038(7) -0.0008(7)
C14 0.0268(9) 0.0322(11) 0.0331(10) 0.0016(8) -0.0010(8) 0.0044(8)
C13 0.0265(9) 0.0304(10) 0.0331(10) 0.0026(8) 0.0003(8) 0.0051(8)
C12 0.0280(9) 0.0320(11) 0.0344(10) 0.0052(8) -0.0004(8) -0.0003(8)
C9 0.0374(11) 0.0305(11) 0.0418(12) 0.0031(9) -0.0029(9) -0.0054(9)
C15 0.0322(10) 0.0300(10) 0.0380(11) -0.0003(8) 0.0009(8) 0.0014(9)
C1 0.0333(10) 0.0282(10) 0.0420(11) 0.0056(8) -0.0053(9) -0.0050(9)
C2 0.0436(12) 0.0350(12) 0.0378(11) 0.0016(9) -0.0043(9) -0.0020(9)
C16 0.0303(10) 0.0393(12) 0.0404(11) 0.0023(9) 0.0057(8) 0.0055(9)
C17 0.0340(10) 0.0414(12) 0.0347(11) 0.0083(9) 0.0031(8) 0.0009(9)
C5 0.0340(10) 0.0317(11) 0.0434(12) 0.0047(8) -0.0053(9) -0.0046(9)
C18 0.0360(10) 0.0293(10) 0.0319(10) 0.0001(8) 0.0022(8) 0.0022(8)
C11 0.0303(10) 0.0371(11) 0.0375(11) 0.0078(9) -0.0035(8) -0.0029(9)
C10 0.0305(10) 0.0305(11) 0.0400(11) 0.0062(8) -0.0039(8) -0.0031(9)
C4 0.0451(12) 0.0344(12) 0.0454(12) -0.0009(10) -0.0090(10) -0.0079(10)
C8 0.0423(12) 0.0395(13) 0.0422(12) 0.0029(10) 0.0019(9) -0.0033(10)
C6 0.0362(11) 0.0361(12) 0.0506(13) -0.0001(9) -0.0017(10) -0.0040(10)
C7 0.0401(12) 0.0386(13) 0.0520(14) -0.0001(10) 0.0053(10) 0.0000(10)
C3 0.0522(14) 0.0362(12) 0.0388(12) 0.0016(10) -0.0096(10) -0.0056(10)
O2 0.0313(7) 0.0307(8) 0.0478(9) 0.0042(6) 0.0070(6) 0.0025(7)
N2 0.0277(8) 0.0356(9) 0.0334(9) -0.0012(7) 0.0006(7) 0.0005(7)
C34 0.0271(9) 0.0293(10) 0.0326(10) 0.0018(8) -0.0023(7) -0.0032(8)
C22 0.0288(9) 0.0308(11) 0.0314(10) -0.0019(8) -0.0005(8) -0.0003(8)
C31 0.0316(10) 0.0304(10) 0.0299(10) -0.0024(8) -0.0011(8) -0.0017(8)
C35 0.0263(9) 0.0323(11) 0.0340(10) -0.0020(8) -0.0031(8) -0.0005(8)
C33 0.0269(9) 0.0310(10) 0.0308(9) -0.0006(8) -0.0030(7) -0.0015(8)
C37 0.0297(9) 0.0321(10) 0.0355(10) 0.0041(8) -0.0010(8) -0.0035(8)
C38 0.0310(10) 0.0290(10) 0.0338(10) 0.0022(8) -0.0038(8) 0.0009(8)
C32 0.0295(9) 0.0313(10) 0.0335(10) -0.0017(8) -0.0021(8) 0.0008(8)
C29 0.0377(11) 0.0339(11) 0.0393(11) 0.0045(9) -0.0039(9) -0.0023(9)
C39 0.0318(10) 0.0316(11) 0.0393(11) -0.0020(8) -0.0014(8) 0.0025(9)
C23 0.0330(10) 0.0346(11) 0.0371(11) 0.0023(8) -0.0026(8) 0.0013(9)
C26 0.0306(10) 0.0326(11) 0.0356(10) -0.0049(8) 0.0013(8) -0.0033(8)
C36 0.0273(9) 0.0369(11) 0.0327(10) -0.0008(8) 0.0007(8) -0.0020(9)
C25 0.0395(11) 0.0343(11) 0.0388(11) -0.0047(9) 0.0056(9) 0.0040(9)
C30 0.0339(10) 0.0302(11) 0.0357(10) -0.0010(8) -0.0010(8) 0.0001(8)
C24 0.0411(11) 0.0361(12) 0.0358(11) -0.0005(9) -0.0002(9) 0.0063(9)
C28 0.0313(10) 0.0386(12) 0.0476(13) 0.0024(9) -0.0010(9) -0.0102(10)
C27 0.0325(10) 0.0385(12) 0.0420(12) -0.0033(9) 0.0046(9) -0.0041(10)
C20 0.0399(11) 0.0305(11) 0.0413(12) 0.0012(9) 0.0095(9) 0.0006(9)
C19 0.0505(13) 0.0324(11) 0.0410(12) -0.0076(10) 0.0032(10) -0.0023(10)
C41 0.0432(12) 0.0316(12) 0.0508(13) -0.0033(9) -0.0066(10) 0.0017(10)
C42 0.0459(12) 0.0361(12) 0.0460(13) -0.0007(10) -0.0079(10) 0.0076(10)
C40 0.0454(13) 0.0408(14) 0.0592(15) -0.0052(10) 0.0102(11) 0.0109(12)
C21 0.0492(13) 0.0378(12) 0.0306(10) 0.0013(10) 0.0008(9) 0.0008(9)

loop_
_atom_type_symbol
_atom_type_description
_atom_type_scat_dispersion_real
_atom_type_scat_dispersion_imag
_atom_type_scat_source
C C 0.0033 0.0016 'International Tables Vol C Tables 4.2.6.8 and 6.1.1.4'
H H 0.0000 0.0000 'International Tables Vol C Tables 4.2.6.8 and 6.1.1.4'
N N 0.0061 0.0033 'International Tables Vol C Tables 4.2.6.8 and 6.1.1.4'
O O 0.0106 0.0060 'International Tables Vol C Tables 4.2.6.8 and 6.1.1.4'

loop_
_geom_angle_atom_site_label_1
_geom_angle_atom_site_label_2
_geom_angle_atom_site_label_3
_geom_angle
C13 O1 H1A 109.5
C11 N1 C1 121.75(19)
C15 C14 C13 116.50(19)
C15 C14 C18 122.24(19)
C13 C14 C18 121.26(17)
O1 C13 C12 119.22(18)
O1 C13 C14 119.22(17)
C12 C13 C14 121.56(18)
C17 C12 C13 119.24(19)
C17 C12 C11 119.04(19)
C13 C12 C11 121.69(19)
C8 C9 C10 120.7(2)
C8 C9 H9 119.6
C10 C9 H9 119.6
C14 C15 C16 123.0(2)
C14 C15 H15 118.5
C16 C15 H15 118.5
C2 C1 N1 122.5(2)
C2 C1 C10 120.1(2)
N1 C1 C10 117.18(19)
C1 C2 C3 120.9(2)
C1 C2 H2 119.5
C3 C2 H2 119.5
C17 C16 C15 119.7(2)
C17 C16 H16 120.1
C15 C16 H16 120.1
C16 C17 C12 120.0(2)
C16 C17 H17 120.0
C12 C17 H17 120.0
C4 C5 C6 121.6(2)
C4 C5 C10 119.3(2)
C6 C5 C10 119.1(2)
C19 C18 C21 107.05(18)
C19 C18 C14 111.58(17)
C21 C18 C14 110.56(17)
C19 C18 C20 107.82(18)
C21 C18 C20 110.30(17)
C14 C18 C20 109.47(17)
N1 C11 C12 121.45(19)
N1 C11 H11 119.3
C12 C11 H11 119.3
C9 C10 C5 118.4(2)
C9 C10 C1 123.20(19)
C5 C10 C1 118.4(2)
C3 C4 C5 121.0(2)
C3 C4 H4 119.5
C5 C4 H4 119.5
C9 C8 C7 120.8(2)
C9 C8 H8 119.6
C7 C8 H8 119.6
C7 C6 C5 121.1(2)
C7 C6 H6 119.4
C5 C6 H6 119.4
C6 C7 C8 119.9(2)
C6 C7 H7 120.0
C8 C7 H7 120.0
C4 C3 C2 120.3(2)
C4 C3 H3 119.8
C2 C3 H3 119.8
C34 O2 H2A 109.5
C32 N2 C22 118.35(18)
O2 C34 C33 119.24(18)
O2 C34 C35 119.52(18)
C33 C34 C35 121.23(18)
C23 C22 N2 122.13(18)
C23 C22 C31 119.79(18)
N2 C22 C31 118.05(18)
C30 C31 C26 118.67(19)
C30 C31 C22 122.78(18)
C26 C31 C22 118.55(19)
C36 C35 C34 116.39(19)
C36 C35 C39 121.37(18)
C34 C35 C39 122.23(18)
C38 C33 C34 119.41(18)
C38 C33 C32 118.03(19)
C34 C33 C32 122.54(18)
C38 C37 C36 119.51(19)
C38 C37 H37 120.2
C36 C37 H37 120.2
C37 C38 C33 120.41(19)
C37 C38 H38 119.8
C33 C38 H38 119.8
N2 C32 C33 123.48(19)
N2 C32 H32 118.3
C33 C32 H32 118.3
C30 C29 C28 120.9(2)
C30 C29 H29 119.6
C28 C29 H29 119.6
C42 C39 C40 107.66(19)
C42 C39 C35 109.20(17)
C40 C39 C35 111.78(18)
C42 C39 C41 109.58(18)
C40 C39 C41 107.86(19)
C35 C39 C41 110.68(17)
C22 C23 C24 121.2(2)
C22 C23 H23 119.4
C24 C23 H23 119.4
C25 C26 C27 121.36(19)
C25 C26 C31 119.75(19)
C27 C26 C31 118.9(2)
C37 C36 C35 123.04(19)
C37 C36 H36 118.5
C35 C36 H36 118.5
C24 C25 C26 120.6(2)
C24 C25 H25 119.7
C26 C25 H25 119.7
C29 C30 C31 120.6(2)
C29 C30 H30 119.7
C31 C30 H30 119.7
C25 C24 C23 120.1(2)
C25 C24 H24 119.9
C23 C24 H24 119.9
C27 C28 C29 119.9(2)
C27 C28 H28 120.0
C29 C28 H28 120.0
C28 C27 C26 121.0(2)
C28 C27 H27 119.5
C26 C27 H27 119.5
C18 C20 H20A 109.5
C18 C20 H20B 109.5
H20A C20 H20B 109.5
C18 C20 H20C 109.5
H20A C20 H20C 109.5
H20B C20 H20C 109.5
C18 C19 H19A 109.5
C18 C19 H19B 109.5
H19A C19 H19B 109.5
C18 C19 H19C 109.5
H19A C19 H19C 109.5
H19B C19 H19C 109.5
C39 C41 H41A 109.5
C39 C41 H41B 109.5
H41A C41 H41B 109.5
C39 C41 H41C 109.5
H41A C41 H41C 109.5
H41B C41 H41C 109.5
C39 C42 H42A 109.5
C39 C42 H42B 109.5
H42A C42 H42B 109.5
C39 C42 H42C 109.5
H42A C42 H42C 109.5
H42B C42 H42C 109.5
C39 C40 H40A 109.5
C39 C40 H40B 109.5
H40A C40 H40B 109.5
C39 C40 H40C 109.5
H40A C40 H40C 109.5
H40B C40 H40C 109.5
C18 C21 H21A 109.5
C18 C21 H21B 109.5
H21A C21 H21B 109.5
C18 C21 H21C 109.5
H21A C21 H21C 109.5
H21B C21 H21C 109.5

loop_
_geom_bond_atom_site_label_1
_geom_bond_atom_site_label_2
_geom_bond_distance
O1 C13 1.354(2)
O1 H1A 0.8200
N1 C11 1.289(3)
N1 C1 1.419(3)
C14 C15 1.393(3)
C14 C13 1.413(3)
C14 C18 1.535(3)
C13 C12 1.408(3)
C12 C17 1.406(3)
C12 C11 1.452(3)
C9 C8 1.372(3)
C9 C10 1.414(3)
C9 H9 0.9300
C15 C16 1.394(3)
C15 H15 0.9300
C1 C2 1.373(3)
C1 C10 1.434(3)
C2 C3 1.405(3)
C2 H2 0.9300
C16 C17 1.377(3)
C16 H16 0.9300
C17 H17 0.9300
C5 C4 1.414(3)
C5 C6 1.416(3)
C5 C10 1.424(3)
C18 C19 1.530(3)
C18 C21 1.534(3)
C18 C20 1.545(3)
C11 H11 0.9300
C4 C3 1.364(3)
C4 H4 0.9300
C8 C7 1.403(3)
C8 H8 0.9300
C6 C7 1.362(3)
C6 H6 0.9300
C7 H7 0.9300
C3 H3 0.9300
O2 C34 1.358(2)
O2 H2A 0.8200
N2 C32 1.290(3)
N2 C22 1.423(3)
C34 C33 1.409(3)
C34 C35 1.414(3)
C22 C23 1.375(3)
C22 C31 1.430(3)
C31 C30 1.416(3)
C31 C26 1.423(3)
C35 C36 1.394(3)
C35 C39 1.535(3)
C33 C38 1.398(3)
C33 C32 1.450(3)
C37 C38 1.371(3)
C37 C36 1.393(3)
C37 H37 0.9300
C38 H38 0.9300
C32 H32 0.9300
C29 C30 1.371(3)
C29 C28 1.405(3)
C29 H29 0.9300
C39 C42 1.532(3)
C39 C40 1.534(3)
C39 C41 1.537(3)
C23 C24 1.410(3)
C23 H23 0.9300
C26 C25 1.414(3)
C26 C27 1.421(3)
C36 H36 0.9300
C25 C24 1.369(3)
C25 H25 0.9300
C30 H30 0.9300
C24 H24 0.9300
C28 C27 1.364(3)
C28 H28 0.9300
C27 H27 0.9300
C20 H20A 0.9600
C20 H20B 0.9600
C20 H20C 0.9600
C19 H19A 0.9600
C19 H19B 0.9600
C19 H19C 0.9600
C41 H41A 0.9600
C41 H41B 0.9600
C41 H41C 0.9600
C42 H42A 0.9600
C42 H42B 0.9600
C42 H42C 0.9600
C40 H40A 0.9600
C40 H40B 0.9600
C40 H40C 0.9600
C21 H21A 0.9600
C21 H21B 0.9600
C21 H21C 0.9600

loop_
_geom_hbond_atom_site_label_D
_geom_hbond_atom_site_label_H
_geom_hbond_atom_site_label_A
_geom_hbond_distance_DH
_geom_hbond_distance_HA
_geom_hbond_distance_DA
_geom_hbond_angle_DHA
_geom_hbond_publ_flag
O1 H1A N1 0.82 1.81 2.552(2) 150.2 y
O2 H2A N2 0.82 1.89 2.631(2) 149.5 y
C20 H20B O1 0.96 2.38 2.998(3) 121.3 y
C21 H21B O1 0.96 2.35 2.987(3) 123.6 y
C41 H41C O2 0.96 2.33 2.979(3) 124.4 y
C42 H42B O2 0.96 2.41 3.056(3) 123.9 y

loop_
_geom_torsion_atom_site_label_1
_geom_torsion_atom_site_label_2
_geom_torsion_atom_site_label_3
_geom_torsion_atom_site_label_4
_geom_torsion
C15 C14 C13 O1 -179.31(18)
C18 C14 C13 O1 0.6(3)
C15 C14 C13 C12 0.4(3)
C18 C14 C13 C12 -179.71(18)
O1 C13 C12 C17 179.99(18)
C14 C13 C12 C17 0.3(3)
O1 C13 C12 C11 -2.0(3)
C14 C13 C12 C11 178.36(18)
C13 C14 C15 C16 -0.6(3)
C18 C14 C15 C16 179.44(19)
C11 N1 C1 C2 26.7(3)
C11 N1 C1 C10 -159.32(19)
N1 C1 C2 C3 174.9(2)
C10 C1 C2 C3 1.1(3)
C14 C15 C16 C17 0.2(3)
C15 C16 C17 C12 0.5(3)
C13 C12 C17 C16 -0.8(3)
C11 C12 C17 C16 -178.86(19)
C15 C14 C18 C19 0.5(3)
C13 C14 C18 C19 -179.45(18)
C15 C14 C18 C21 119.5(2)
C13 C14 C18 C21 -60.4(2)
C15 C14 C18 C20 -118.8(2)
C13 C14 C18 C20 61.3(2)
C1 N1 C11 C12 -171.02(18)
C17 C12 C11 N1 177.58(19)
C13 C12 C11 N1 -0.5(3)
C8 C9 C10 C5 0.5(3)
C8 C9 C10 C1 -178.3(2)
C4 C5 C10 C9 -179.6(2)
C6 C5 C10 C9 -0.2(3)
C4 C5 C10 C1 -0.7(3)
C6 C5 C10 C1 178.65(19)
C2 C1 C10 C9 178.7(2)
N1 C1 C10 C9 4.6(3)
C2 C1 C10 C5 -0.1(3)
N1 C1 C10 C5 -174.25(18)
C6 C5 C4 C3 -178.7(2)
C10 C5 C4 C3 0.6(3)
C10 C9 C8 C7 -0.4(3)
C4 C5 C6 C7 179.1(2)
C10 C5 C6 C7 -0.3(3)
C5 C6 C7 C8 0.4(4)
C9 C8 C7 C6 -0.1(4)
C5 C4 C3 C2 0.3(4)
C1 C2 C3 C4 -1.2(4)
C32 N2 C22 C23 32.8(3)
C32 N2 C22 C31 -149.19(19)
C23 C22 C31 C30 176.7(2)
N2 C22 C31 C30 -1.4(3)
C23 C22 C31 C26 -3.4(3)
N2 C22 C31 C26 178.49(17)
O2 C34 C35 C36 -179.94(18)
C33 C34 C35 C36 -1.3(3)
O2 C34 C35 C39 -1.3(3)
C33 C34 C35 C39 177.37(18)
O2 C34 C33 C38 179.19(18)
C35 C34 C33 C38 0.5(3)
O2 C34 C33 C32 0.9(3)
C35 C34 C33 C32 -177.72(18)
C36 C37 C38 C33 -1.3(3)
C34 C33 C38 C37 0.8(3)
C32 C33 C38 C37 179.13(19)
C22 N2 C32 C33 -178.36(18)
C38 C33 C32 N2 175.45(19)
C34 C33 C32 N2 -6.3(3)
C36 C35 C39 C42 115.9(2)
C34 C35 C39 C42 -62.7(3)
C36 C35 C39 C40 -3.1(3)
C34 C35 C39 C40 178.25(19)
C36 C35 C39 C41 -123.4(2)
C34 C35 C39 C41 58.0(2)
N2 C22 C23 C24 -179.59(19)
C31 C22 C23 C24 2.4(3)
C30 C31 C26 C25 -177.89(19)
C22 C31 C26 C25 2.2(3)
C30 C31 C26 C27 2.2(3)
C22 C31 C26 C27 -177.73(19)
C38 C37 C36 C35 0.5(3)
C34 C35 C36 C37 0.8(3)
C39 C35 C36 C37 -177.88(19)
C27 C26 C25 C24 180.0(2)
C31 C26 C25 C24 0.1(3)
C28 C29 C30 C31 -0.3(3)
C26 C31 C30 C29 -1.4(3)
C22 C31 C30 C29 178.5(2)
C26 C25 C24 C23 -1.2(3)
C22 C23 C24 C25 -0.1(3)
C30 C29 C28 C27 1.3(3)
C29 C28 C27 C26 -0.5(3)
C25 C26 C27 C28 178.8(2)
C31 C26 C27 C28 -1.2(3)

loop_
_cod_related_entry_id
_cod_related_entry_database
_cod_related_entry_code
1 ChemSpider 28575100
